data_4317751
loop_
_publ_author_name
'Jack Y. Lu'
'Amy M. Babb'

_publ_section_title
;
 A Simultaneous Reduction, Substitution, and Self-Assembly Reaction under
 Hydrothermal Conditions Afforded the First Diiodopyridine Copper(I)
 Coordination Polymer
;
_journal_name_full 'Inorganic Chemistry'
_journal_page_first 1339
_journal_page_last 1341
_journal_paper_doi 10.1021/ic015589x
_journal_volume 41
_journal_year 2002
_chemical_formula_sum 'C5 H3 Cu I4 N'
_chemical_formula_weight 648.22
_chemical_name_systematic
; 
 ? 
;
_space_group_IT_number 2
_symmetry_cell_setting triclinic
_symmetry_space_group_name_Hall '-P 1'
_symmetry_space_group_name_H-M 'P -1'
_atom_sites_solution_hydrogens geom
_atom_sites_solution_primary direct
_atom_sites_solution_secondary difmap
_audit_creation_method SHELXL-97
_cell_angle_alpha 80.34(3)
_cell_angle_beta 88.44(3)
_cell_angle_gamma 83.10(3)
_cell_formula_units_Z 2
_cell_length_a 4.2155(8)
_cell_length_b 11.254(2)
_cell_length_c 12.196(2)
_cell_measurement_reflns_used 2604
_cell_measurement_temperature 223(2)
_cell_measurement_theta_max 24.97
_cell_measurement_theta_min 1.69
_cell_volume 566.24(18)
_computing_cell_refinement 'Bruker Saint Software (Bruker, 1999)'
_computing_data_collection 'Siemens Smart Software (Siemens, 1996)'
_computing_data_reduction 'Bruker Saint Software (Bruker, 1999)'
_computing_structure_refinement 'SHELXL-97 (Sheldrick, 1997)'
_computing_structure_solution 'SHELXS-97 (Sheldrick, 1990)'
_diffrn_ambient_temperature 223(2)
_diffrn_detector_area_resol_mean 1K
_diffrn_measured_fraction_theta_full 0.982
_diffrn_measured_fraction_theta_max 0.982
_diffrn_measurement_device_type 'Siemens Smart CCD'
_diffrn_measurement_method CCD
_diffrn_radiation_monochromator graphite
_diffrn_radiation_source 'fine-focus sealed tube'
_diffrn_radiation_type MoK\a
_diffrn_radiation_wavelength 0.71073
_diffrn_reflns_av_R_equivalents 0.0357
_diffrn_reflns_av_sigmaI/netI 0.0112
_diffrn_reflns_limit_h_max 4
_diffrn_reflns_limit_h_min -4
_diffrn_reflns_limit_k_max 13
_diffrn_reflns_limit_k_min -12
_diffrn_reflns_limit_l_max 14
_diffrn_reflns_limit_l_min 0
_diffrn_reflns_number 2953
_diffrn_reflns_theta_full 24.97
_diffrn_reflns_theta_max 24.97
_diffrn_reflns_theta_min 1.69
_diffrn_standards_decay_% 0.0
_exptl_absorpt_coefficient_mu 12.779
_exptl_absorpt_correction_T_max 0.9848
_exptl_absorpt_correction_T_min 0.2992
_exptl_absorpt_correction_type Emperical
_exptl_crystal_colour red
_exptl_crystal_density_diffrn 3.802
_exptl_crystal_density_method 'not measured'
_exptl_crystal_description 'flat column'
_exptl_crystal_F_000 562
_exptl_crystal_size_max 0.25
_exptl_crystal_size_mid 0.15
_exptl_crystal_size_min 0.05
_refine_diff_density_max 0.828
_refine_diff_density_min -0.896
_refine_diff_density_rms 0.204
_refine_ls_extinction_coef 0.0059(3)
_refine_ls_extinction_expression Fc^*^=kFc[1+0.001xFc^2^\l^3^/sin(2\q)]^-1/4^
_refine_ls_extinction_method SHELXL
_refine_ls_goodness_of_fit_ref 1.524
_refine_ls_hydrogen_treatment mixed
_refine_ls_matrix_type full
_refine_ls_number_parameters 101
_refine_ls_number_reflns 1937
_refine_ls_number_restraints 0
_refine_ls_restrained_S_all 1.524
_refine_ls_R_factor_all 0.0266
_refine_ls_R_factor_gt 0.0258
_refine_ls_shift/su_max 0.002
_refine_ls_shift/su_mean 0.000
_refine_ls_structure_factor_coef Fsqd
_refine_ls_weighting_details 'calc w=1/[\s^2^(Fo^2^)+(0.0195P)^2^+2.9239P] where P=(Fo^2^+2Fc^2^)/3'
_refine_ls_weighting_scheme calc
_refine_ls_wR_factor_gt 0.0647
_refine_ls_wR_factor_ref 0.0649
_reflns_number_gt 1937
_reflns_number_total 1937
_reflns_threshold_expression >2sigma(I)
_cod_data_source_file ic015589x_1.cif
_cod_data_source_block cuiina
_cod_original_cell_volume 566.24(19)
_cod_database_code 4317751

loop_
_symmetry_equiv_pos_as_xyz
'x, y, z'
'-x, -y, -z'

loop_
_atom_site_label
_atom_site_type_symbol
_atom_site_fract_x
_atom_site_fract_y
_atom_site_fract_z
_atom_site_U_iso_or_equiv
_atom_site_adp_type
_atom_site_occupancy
_atom_site_symmetry_multiplicity
_atom_site_calc_flag
_atom_site_refinement_flags
_atom_site_disorder_assembly
_atom_site_disorder_group
I1 I 0.20833(10) 0.60762(4) 0.61170(4) 0.02366(15) Uani 1 1 d . . .
I2 I 0.03343(12) 0.19625(4) 0.98435(4) 0.03030(16) Uani 1 1 d . . .
I3 I 0.78813(11) -0.10306(4) 0.67342(4) 0.03039(16) Uani 1 1 d . . .
I4 I 0.43318(11) 0.52993(4) 0.88978(4) 0.03108(16) Uani 1 1 d . . .
Cu1 Cu 0.2762(2) 0.41181(8) 0.51703(7) 0.0299(2) Uani 1 1 d . . .
N1 N 0.3239(15) 0.2641(5) 0.6413(5) 0.0268(13) Uani 1 1 d . . .
C1 C 0.4013(17) 0.0653(6) 0.8126(6) 0.0262(15) Uani 1 1 d . . .
H1 H 0.4282 -0.0015 0.8706 0.031 Uiso 1 1 calc R . .
C2 C 0.5338(16) 0.0590(6) 0.7070(6) 0.0247(14) Uani 1 1 d . . .
C3 C 0.4940(17) 0.1592(6) 0.6250(6) 0.0262(15) Uani 1 1 d . . .
H3 H 0.5887 0.1544 0.5549 0.031 Uiso 1 1 calc R . .
C4 C 0.2306(16) 0.1729(6) 0.8279(5) 0.0224(14) Uani 1 1 d . . .
C5 C 0.1910(16) 0.2699(6) 0.7417(6) 0.0259(15) Uani 1 1 d . . .
H5 H 0.0675 0.3419 0.7537 0.031 Uiso 1 1 calc R . .

loop_
_atom_site_aniso_label
_atom_site_aniso_U_11
_atom_site_aniso_U_22
_atom_site_aniso_U_33
_atom_site_aniso_U_23
_atom_site_aniso_U_13
_atom_site_aniso_U_12
I1 0.0257(3) 0.0235(2) 0.0217(2) -0.00631(17) -0.00083(17) 0.00118(17)
I2 0.0346(3) 0.0304(3) 0.0247(3) -0.00497(19) 0.00714(19) 0.00009(19)
I3 0.0328(3) 0.0245(3) 0.0337(3) -0.00991(19) 0.0004(2) 0.00393(19)
I4 0.0306(3) 0.0364(3) 0.0267(3) -0.0089(2) -0.00303(19) -0.00013(19)
Cu1 0.0392(5) 0.0256(5) 0.0230(5) -0.0020(4) -0.0010(4) 0.0014(4)
N1 0.034(3) 0.021(3) 0.025(3) -0.005(2) -0.001(3) 0.000(2)
C1 0.030(4) 0.021(3) 0.026(4) 0.000(3) -0.001(3) -0.001(3)
C2 0.024(4) 0.017(3) 0.033(4) -0.009(3) 0.000(3) 0.000(3)
C3 0.032(4) 0.026(4) 0.021(3) -0.006(3) 0.000(3) 0.000(3)
C4 0.027(4) 0.026(3) 0.015(3) -0.003(3) 0.000(3) -0.007(3)
C5 0.026(4) 0.023(3) 0.028(4) -0.005(3) 0.000(3) 0.001(3)

loop_
_atom_type_symbol
_atom_type_description
_atom_type_scat_dispersion_real
_atom_type_scat_dispersion_imag
_atom_type_scat_source
C C 0.0033 0.0016 'International Tables Vol C Tables 4.2.6.8 and 6.1.1.4'
H H 0.0000 0.0000 'International Tables Vol C Tables 4.2.6.8 and 6.1.1.4'
N N 0.0061 0.0033 'International Tables Vol C Tables 4.2.6.8 and 6.1.1.4'
Cu Cu 0.3201 1.2651 'International Tables Vol C Tables 4.2.6.8 and 6.1.1.4'
I I -0.4742 1.8119 'International Tables Vol C Tables 4.2.6.8 and 6.1.1.4'

loop_
_geom_angle_atom_site_label_1
_geom_angle_atom_site_label_2
_geom_angle_atom_site_label_3
_geom_angle
_geom_angle_site_symmetry_1
_geom_angle_site_symmetry_3
_geom_angle_publ_flag
Cu1 I1 Cu1 65.75(4) . 2_666 ?
Cu1 I1 Cu1 65.43(4) . 2_566 ?
Cu1 I1 Cu1 104.92(4) 2_666 2_566 ?
N1 Cu1 I1 107.53(17) . . ?
N1 Cu1 I1 106.63(18) . 2_666 ?
I1 Cu1 I1 114.25(4) . 2_666 ?
N1 Cu1 I1 108.58(18) . 2_566 ?
I1 Cu1 I1 114.57(4) . 2_566 ?
I1 Cu1 I1 104.92(4) 2_666 2_566 ?
N1 Cu1 Cu1 124.99(18) . 2_566 ?
I1 Cu1 Cu1 57.69(4) . 2_566 ?
I1 Cu1 Cu1 128.13(5) 2_666 2_566 ?
I1 Cu1 Cu1 56.88(4) 2_566 2_566 ?
N1 Cu1 Cu1 122.75(18) . 2_666 ?
I1 Cu1 Cu1 57.42(4) . 2_666 ?
I1 Cu1 Cu1 56.82(4) 2_666 2_666 ?
I1 Cu1 Cu1 128.29(5) 2_566 2_666 ?
Cu1 Cu1 Cu1 94.59(5) 2_566 2_666 ?
C5 N1 C3 118.2(6) . . ?
C5 N1 Cu1 120.9(5) . . ?
C3 N1 Cu1 120.9(5) . . ?
C4 C1 C2 117.2(6) . . ?
C3 C2 C1 119.7(6) . . ?
C3 C2 I3 120.1(5) . . ?
C1 C2 I3 120.2(5) . . ?
N1 C3 C2 122.3(7) . . ?
C1 C4 C5 120.8(6) . . ?
C1 C4 I2 120.9(5) . . ?
C5 C4 I2 118.3(5) . . ?
N1 C5 C4 121.8(6) . . ?

loop_
_geom_bond_atom_site_label_1
_geom_bond_atom_site_label_2
_geom_bond_distance
_geom_bond_site_symmetry_2
_geom_bond_publ_flag
I1 Cu1 2.6373(12) . ?
I1 Cu1 2.6551(13) 2_666 ?
I1 Cu1 2.6612(13) 2_566 ?
I2 C4 2.105(7) . ?
I3 C2 2.098(6) . ?
I4 I4 2.7172(12) 2_667 ?
Cu1 N1 2.047(6) . ?
Cu1 I1 2.6551(13) 2_666 ?
Cu1 I1 2.6612(13) 2_566 ?
Cu1 Cu1 2.864(2) 2_566 ?
Cu1 Cu1 2.873(2) 2_666 ?
N1 C5 1.340(9) . ?
N1 C3 1.348(9) . ?
C1 C4 1.370(10) . ?
C1 C2 1.400(10) . ?
C2 C3 1.373(10) . ?
C4 C5 1.380(10) . ?
